data_1557299
loop_
_publ_author_name
'Zhou, Qing'
'Yang, Tianjia'
'Zhong, Zihao'
'Kausar, Fahmeeda'
'Wang, Ziyi'
'Zhang, Yongming'
'Yuan, Wang Zhang'

_publ_section_title
;
 A clustering-triggered emission strategy for tunable multicolor
 persistent phosphorescence
;
_journal_issue 11
_journal_name_full 'Chemical Science'
_journal_page_first 2926
_journal_page_last 2933
_journal_paper_doi 10.1039/C9SC06518K
_journal_volume 11
_journal_year 2020
_chemical_absolute_configuration ad
_chemical_formula_moiety 'C5 H12 O4'
_chemical_formula_sum 'C5 H12 O4'
_chemical_formula_weight 136.15
_space_group_crystal_system tetragonal
_space_group_IT_number 82
_space_group_name_Hall 'I -4'
_space_group_name_H-M_alt 'I -4'
_atom_sites_solution_hydrogens geom
_audit_creation_method SHELXL-2016/6
_audit_update_record
;
2019-06-18 deposited with the CCDC.	2020-02-10 downloaded from the CCDC.
;
_cell_angle_alpha 90
_cell_angle_beta 90
_cell_angle_gamma 90
_cell_formula_units_Z 2
_cell_length_a 6.0826(12)
_cell_length_b 6.0826(12)
_cell_length_c 8.792(2)
_cell_measurement_reflns_used 1577
_cell_measurement_temperature 298(2)
_cell_measurement_theta_max 67.62
_cell_measurement_theta_min 8.87
_cell_volume 325.29(12)
_computing_structure_refinement 'SHELXL-2016/6 (Sheldrick, 2016)'
_computing_structure_solution 'SHELXT 2014/5 (Sheldrick, 2014)'
_diffrn_ambient_temperature 298(2)
_diffrn_measured_fraction_theta_full 0.982
_diffrn_measured_fraction_theta_max 0.982
_diffrn_measurement_device_type 'Bruker APEX-II CCD'
_diffrn_measurement_method '\f and \w scans'
_diffrn_radiation_type CuK\a
_diffrn_radiation_wavelength 1.54178
_diffrn_reflns_av_R_equivalents 0.0423
_diffrn_reflns_av_unetI/netI 0.0313
_diffrn_reflns_Laue_measured_fraction_full 0.982
_diffrn_reflns_Laue_measured_fraction_max 0.982
_diffrn_reflns_limit_h_max 7
_diffrn_reflns_limit_h_min -7
_diffrn_reflns_limit_k_max 6
_diffrn_reflns_limit_k_min -7
_diffrn_reflns_limit_l_max 10
_diffrn_reflns_limit_l_min -10
_diffrn_reflns_number 1675
_diffrn_reflns_point_group_measured_fraction_full 0.990
_diffrn_reflns_point_group_measured_fraction_max 0.990
_diffrn_reflns_theta_full 67.679
_diffrn_reflns_theta_max 67.944
_diffrn_reflns_theta_min 8.865
_exptl_absorpt_coefficient_mu 1.029
_exptl_crystal_colour colorless
_exptl_crystal_density_diffrn 1.390
_exptl_crystal_description block
_exptl_crystal_F_000 148
_exptl_crystal_size_max 0.240
_exptl_crystal_size_mid 0.220
_exptl_crystal_size_min 0.200
_exptl_transmission_factor_max 0.7530
_exptl_transmission_factor_min 0.6324
_refine_diff_density_max 0.115
_refine_diff_density_min -0.112
_refine_diff_density_rms 0.031
_refine_ls_abs_structure_details
;
 Refined as an inversion twin.
;
_refine_ls_abs_structure_Flack 0.1(6)
_refine_ls_extinction_method none
_refine_ls_goodness_of_fit_ref 1.024
_refine_ls_hydrogen_treatment mixed
_refine_ls_matrix_type full
_refine_ls_number_parameters 24
_refine_ls_number_reflns 304
_refine_ls_number_restraints 0
_refine_ls_restrained_S_all 1.024
_refine_ls_R_factor_all 0.0354
_refine_ls_R_factor_gt 0.0297
_refine_ls_shift/su_max 0.000
_refine_ls_shift/su_mean 0.000
_refine_ls_structure_factor_coef Fsqd
_refine_ls_weighting_details 'w=1/[\s^2^(Fo^2^)+(0.0587P)^2^+0.0457P] where P=(Fo^2^+2Fc^2^)/3'
_refine_ls_weighting_scheme calc
_refine_ls_wR_factor_gt 0.0801
_refine_ls_wR_factor_ref 0.0836
_reflns_Friedel_coverage 0.855
_reflns_Friedel_fraction_full 1.000
_reflns_Friedel_fraction_max 1.000
_reflns_number_gt 290
_reflns_number_total 304
_reflns_threshold_expression 'I > 2\s(I)'
_cod_data_source_file c9sc06518k6.cif
_cod_data_source_block a_a
_cod_depositor_comments
;Adding full bibliography for 1557298--1557301.cif.

 Adding full bibliography for 1557298--1557301.cif.
;
_cod_original_cell_volume 325.31(15)
_cod_database_code 1557299
_shelx_shelxl_version_number 2016/6
_shelx_space_group_comment
;
The symmetry employed for this shelxl refinement is uniquely defined
by the following loop, which should always be used as a source of
symmetry information in preference to the above space-group names.
They are only intended as comments.
;
_shelx_estimated_absorpt_t_min 0.790
_shelx_estimated_absorpt_t_max 0.821

loop_
_space_group_symop_operation_xyz
'x, y, z'
'-x, -y, z'
'y, -x, -z'
'-y, x, -z'
'x+1/2, y+1/2, z+1/2'
'-x+1/2, -y+1/2, z+1/2'
'y+1/2, -x+1/2, -z+1/2'
'-y+1/2, x+1/2, -z+1/2'

loop_
_atom_site_label
_atom_site_type_symbol
_atom_site_fract_x
_atom_site_fract_y
_atom_site_fract_z
_atom_site_U_iso_or_equiv
_atom_site_adp_type
_atom_site_occupancy
_atom_site_site_symmetry_order
_atom_site_calc_flag
_atom_site_refinement_flags_posn
_atom_site_refinement_flags_adp
_atom_site_refinement_flags_occupancy
O1 O 0.2533(2) 0.81780(18) 0.4806(2) 0.0514(6) Uani 1 1 d . . .
H1 H 0.137(6) 0.773(3) 0.498(4) 0.077 Uiso 1 1 calc R U .
C1 C 0.500000 0.500000 0.500000 0.0284(8) Uani 1 4 d S T P
C2 C 0.3741(3) 0.6583(3) 0.3966(2) 0.0391(6) Uani 1 1 d . . .
H2A H 0.477291 0.732792 0.330144 0.047 Uiso 1 1 calc R U .
H2B H 0.273478 0.574971 0.333308 0.047 Uiso 1 1 calc R U .

loop_
_atom_site_aniso_label
_atom_site_aniso_U_11
_atom_site_aniso_U_22
_atom_site_aniso_U_33
_atom_site_aniso_U_23
_atom_site_aniso_U_13
_atom_site_aniso_U_12
O1 0.0300(8) 0.0285(8) 0.0956(12) 0.0004(8) 0.0038(7) 0.0053(6)
C1 0.0252(10) 0.0252(10) 0.0349(16) 0.000 0.000 0.000
C2 0.0329(10) 0.0356(10) 0.0487(11) 0.0060(7) -0.0027(7) 0.0045(8)

loop_
_atom_type_symbol
_atom_type_description
_atom_type_scat_dispersion_real
_atom_type_scat_dispersion_imag
_atom_type_scat_source
C C 0.0181 0.0091 'International Tables Vol C Tables 4.2.6.8 and 6.1.1.4'
H H 0.0000 0.0000 'International Tables Vol C Tables 4.2.6.8 and 6.1.1.4'
O O 0.0492 0.0322 'International Tables Vol C Tables 4.2.6.8 and 6.1.1.4'

loop_
_geom_angle_atom_site_label_1
_geom_angle_atom_site_label_2
_geom_angle_atom_site_label_3
_geom_angle
_geom_angle_site_symmetry_1
_geom_angle_site_symmetry_3
C2 O1 H1 109.5 . .
C2 C1 C2 110.68(8) 3_566 2_665
C2 C1 C2 107.07(16) 3_566 4_656
C2 C1 C2 110.68(8) 2_665 4_656
C2 C1 C2 110.68(8) 3_566 .
C2 C1 C2 107.07(16) 2_665 .
C2 C1 C2 110.68(8) 4_656 .
O1 C2 C1 112.29(15) . .
O1 C2 H2A 109.1 . .
C1 C2 H2A 109.1 . .
O1 C2 H2B 109.1 . .
C1 C2 H2B 109.1 . .
H2A C2 H2B 107.9 . .

loop_
_geom_bond_atom_site_label_1
_geom_bond_atom_site_label_2
_geom_bond_distance
_geom_bond_site_symmetry_2
O1 C2 1.423(2) .
O1 H1 0.77(4) .
C1 C2 1.5298(19) 3_566
C1 C2 1.5298(19) 2_665
C1 C2 1.5298(19) 4_656
C1 C2 1.5298(19) .
C2 H2A 0.9700 .
C2 H2B 0.9700 .

loop_
_geom_torsion_atom_site_label_1
_geom_torsion_atom_site_label_2
_geom_torsion_atom_site_label_3
_geom_torsion_atom_site_label_4
_geom_torsion
_geom_torsion_site_symmetry_1
C2 C1 C2 O1 -58.01(18) 3_566
C2 C1 C2 O1 -178.74(18) 2_665
C2 C1 C2 O1 60.54(18) 4_656
